data_1568505
loop_
_publ_author_name
'Palacios-Corella, Mario'
'Garc&#xed;a-L&#xf3;pez, V&#xed;ctor'
'Waerenborgh, Joao Carlos'
'Vieira, Bruno J. C.'
'M&#xed;nguez Espallargas, Guillermo'
'Clemente-Le&#xf3;n, Miguel'
'Coronado, Eugenio'

_publ_section_title
;
 Redox and guest tunable spin-crossover properties in a polymeric
 polyoxometalate.
;
_journal_issue 11
_journal_name_full 'Chemical science'
_journal_page_first 3048
_journal_page_last 3055
_journal_paper_doi 10.1039/d2sc05800f
_journal_volume 14
_journal_year 2023
_chemical_formula_moiety 'C32 H29 N12 O21 V6 Zn, Co, 2(C5 H5), 2(O)'
_chemical_formula_sum 'C42 H47 Co N12 O25 V6 Zn'
_chemical_formula_weight 1549.85
_space_group_crystal_system monoclinic
_space_group_IT_number 14
_space_group_name_Hall '-P 2ybc'
_space_group_name_H-M_alt 'P 1 21/c 1'
_atom_sites_solution_hydrogens geom
_audit_creation_date 2022-10-19
_audit_creation_method
;
Olex2 1.2
(compiled May 18 2018 14:05:52 for OlexSys, GUI svn.r5506)
;
_audit_update_record
;
2022-10-19 deposited with the CCDC.	2023-02-22 downloaded from the CCDC.
;
_cell_angle_alpha 90
_cell_angle_beta 105.569(15)
_cell_angle_gamma 90
_cell_formula_units_Z 4
_cell_length_a 13.0369(18)
_cell_length_b 27.261(3)
_cell_length_c 18.467(3)
_cell_measurement_reflns_used 485
_cell_measurement_temperature 119(1)
_cell_measurement_theta_max 16.3510
_cell_measurement_theta_min 4.4220
_cell_volume 6322.3(16)
_computing_cell_refinement
;
CrysAlisPro, Agilent Technologies,
Version 1.171.36.24 (release 03-12-2012 CrysAlis171 .NET)
(compiled Dec  3 2012,18:21:49)
;
_computing_data_collection
;
CrysAlisPro, Agilent Technologies,
Version 1.171.36.24 (release 03-12-2012 CrysAlis171 .NET)
(compiled Dec  3 2012,18:21:49)
;
_computing_data_reduction
;
CrysAlisPro, Agilent Technologies,
Version 1.171.36.24 (release 03-12-2012 CrysAlis171 .NET)
(compiled Dec  3 2012,18:21:49)
;
_computing_molecular_graphics 'Olex2 (Dolomanov et al., 2009)'
_computing_publication_material 'Olex2 (Dolomanov et al., 2009)'
_computing_structure_refinement 'ShelXL (Sheldrick, 2015)'
_computing_structure_solution 'SHELXT  (Sheldrick, 2015)'
_diffrn_ambient_temperature 293(2)
_diffrn_detector_area_resol_mean 16.0267
_diffrn_measured_fraction_theta_full 0.993
_diffrn_measured_fraction_theta_max 0.993
_diffrn_measurement_details
;
#__ type_ start__ end____ width___ exp.time_
  1 omega  -41.00   49.00   0.7500   40.0000
omega____ theta____ kappa____ phi______ frames
    -      -19.7902   57.0000   90.0000 120

#__ type_ start__ end____ width___ exp.time_
  2 omega  -41.00   49.00   0.7500   40.0000
omega____ theta____ kappa____ phi______ frames
    -      -19.7902   57.0000  -90.0000 120

#__ type_ start__ end____ width___ exp.time_
  3 omega  -93.00   24.00   0.7500   40.0000
omega____ theta____ kappa____ phi______ frames
    -      -19.7902  -19.0000  -90.0000 156

#__ type_ start__ end____ width___ exp.time_
  4 omega  -48.00   42.00   0.7500   40.0000
omega____ theta____ kappa____ phi______ frames
    -       20.5715  -57.0000    0.0000 120

#__ type_ start__ end____ width___ exp.time_
  5 omega   -1.00   89.00   0.7500   40.0000
omega____ theta____ kappa____ phi______ frames
    -       20.5715   57.0000  150.0000 120

#__ type_ start__ end____ width___ exp.time_
  6 omega   -9.00   42.00   0.7500   40.0000
omega____ theta____ kappa____ phi______ frames
    -       20.5715   77.0000  -30.0000 68

#__ type_ start__ end____ width___ exp.time_
  7 omega   -5.00   92.50   0.7500   40.0000
omega____ theta____ kappa____ phi______ frames
    -       20.5715   38.0000  120.0000 130

#__ type_ start__ end____ width___ exp.time_
  8 omega    8.00   80.00   0.7500   40.0000
omega____ theta____ kappa____ phi______ frames
    -       20.5715 -128.0000 -148.8772 96

#__ type_ start__ end____ width___ exp.time_
  9 omega   -1.00   89.00   0.7500   40.0000
omega____ theta____ kappa____ phi______ frames
    -       20.5715   57.0000 -120.0000 120

#__ type_ start__ end____ width___ exp.time_
 10 omega    5.00   78.50   0.7500   40.0000
omega____ theta____ kappa____ phi______ frames
    -       22.0000 -124.0000   22.8856 98
;
_diffrn_measurement_device_type 'SuperNova, Single source at offset), Sapphire3'
_diffrn_measurement_method '\w scans'
_diffrn_radiation_type MoK\a
_diffrn_radiation_wavelength 0.71073
_diffrn_reflns_av_R_equivalents 0.3572
_diffrn_reflns_av_unetI/netI 0.1714
_diffrn_reflns_Laue_measured_fraction_full 0.993
_diffrn_reflns_Laue_measured_fraction_max 0.993
_diffrn_reflns_limit_h_max 10
_diffrn_reflns_limit_h_min -10
_diffrn_reflns_limit_k_max 22
_diffrn_reflns_limit_k_min -22
_diffrn_reflns_limit_l_max 15
_diffrn_reflns_limit_l_min -15
_diffrn_reflns_number 41118
_diffrn_reflns_point_group_measured_fraction_full 0.993
_diffrn_reflns_point_group_measured_fraction_max 0.993
_diffrn_reflns_theta_full 17.255
_diffrn_reflns_theta_max 17.255
_diffrn_reflns_theta_min 3.225
_exptl_absorpt_coefficient_mu 1.558
_exptl_absorpt_correction_T_max 1.00000
_exptl_absorpt_correction_T_min 0.76264
_exptl_absorpt_correction_type multi-scan
_exptl_absorpt_process_details
;
CrysAlisPro, Agilent Technologies,
Version 1.171.36.24 (release 03-12-2012 CrysAlis171 .NET)
(compiled Dec  3 2012,18:21:49)
Empirical absorption correction using spherical harmonics,
 implemented in SCALE3 ABSPACK scaling algorithm.
;
_exptl_crystal_colour green
_exptl_crystal_colour_primary green
_exptl_crystal_density_diffrn 1.628
_exptl_crystal_description needle
_exptl_crystal_F_000 3112
_exptl_crystal_size_max 0.06
_exptl_crystal_size_mid 0.02
_exptl_crystal_size_min 0.02
_refine_diff_density_max 1.832
_refine_diff_density_min -1.036
_refine_diff_density_rms 0.147
_refine_ls_extinction_method none
_refine_ls_goodness_of_fit_ref 1.098
_refine_ls_hydrogen_treatment constr
_refine_ls_matrix_type full
_refine_ls_number_parameters 347
_refine_ls_number_reflns 3821
_refine_ls_number_restraints 30
_refine_ls_restrained_S_all 1.094
_refine_ls_R_factor_all 0.1950
_refine_ls_R_factor_gt 0.1281
_refine_ls_shift/su_max 0.002
_refine_ls_shift/su_mean 0.000
_refine_ls_structure_factor_coef Fsqd
_refine_ls_weighting_details 'w=1/[\s^2^(Fo^2^)+(0.2000P)^2^] where P=(Fo^2^+2Fc^2^)/3'
_refine_ls_weighting_scheme calc
_refine_ls_wR_factor_gt 0.3164
_refine_ls_wR_factor_ref 0.3634
_reflns_Friedel_coverage 0.000
_reflns_number_gt 2135
_reflns_number_total 3821
_reflns_threshold_expression 'I > 2\s(I)'
_cod_data_source_file d2sc05800f2.cif
_cod_data_source_block polznred1_2
_cod_depositor_comments 'Adding full bibliography for 1568503--1568506.cif.'
_cod_original_cell_volume 6322.5(16)
_cod_database_code 1568505
_shelx_shelxl_version_number 2018/1
_shelx_space_group_comment
;
The symmetry employed for this shelxl refinement is uniquely defined
by the following loop, which should always be used as a source of
symmetry information in preference to the above space-group names.
They are only intended as comments.
;
_shelx_estimated_absorpt_t_max 0.970
_shelx_estimated_absorpt_t_min 0.912
_olex2_refinement_description
;
1. Fixed Uiso
 At 1.2 times of:
  All C(H) groups, All C(H,H) groups, All N(H) groups
2. Restrained distances
 C11C-Co1
 2.095 with sigma of 0.01
 Co1-C15C
 2.095 with sigma of 0.01
 Co1-C14C
 2.095 with sigma of 0.01
 Co1-C13C
 2.095 with sigma of 0.01
 Co1-C12C
 2.095 with sigma of 0.01
 C17C-Co1
 2.095 with sigma of 0.02
 C18C-Co1
 2.095 with sigma of 0.02
 C20C-Co1
 2.095 with sigma of 0.02
 C16C-Co1
 2.095 with sigma of 0.02
 Co1-C19C
 2.095 with sigma of 0.02
 C11C-C16C
 3.5 with sigma of 0.02
 C15C-C20C
 3.5 with sigma of 0.02
 C14C-C19C
 3.5 with sigma of 0.02
 C12C-C17C
 3.5 with sigma of 0.02
 C13C-C18C
 3.5 with sigma of 0.02
3. Rigid bond restraints
 C17C, C16C, C20C, C19C, C18C
 with sigma for 1-2 distances of 0.01 and sigma for 1-3 distances of 0.01
 C11C, C12C, C13C, C14C, C15C
 with sigma for 1-2 distances of 0.01 and sigma for 1-3 distances of 0.01
 C25C, C24C, C23C, C22C, C21C
 with sigma for 1-2 distances of 0.01 and sigma for 1-3 distances of 0.01
4. Uiso/Uaniso restraints and constraints
C17C \\sim C16C \\sim C20C \\sim C19C \\sim C18C: within 1.7A with sigma of
0.04 and sigma for terminal atoms of 0.08
C11C \\sim C12C \\sim C13C \\sim C14C \\sim C15C: within 1.7A with sigma of
0.04 and sigma for terminal atoms of 0.08
C25C \\sim C24C \\sim C23C \\sim C22C \\sim C21C: within 1.7A with sigma of
0.04 and sigma for terminal atoms of 0.08
5. Others
 Fixed Sof: Co1(0.5) C11C(0.5) H11C(0.5) C12C(0.5) H12C(0.5) C13C(0.5)
 H13C(0.5) C14C(0.5) H14C(0.5) C15C(0.5) H15C(0.5) C17C(0.5) H17C(0.5)
 C16C(0.5) H16C(0.5) C20C(0.5) H20C(0.5) C19C(0.5) H19C(0.5) C18C(0.5) H18C(0.5)
6.a Secondary CH2 refined with riding coordinates:
 C21(H21A,H21B), C22(H22A,H22B), C23(H23A,H23B), C51(H51A,H51B), C52(H52A,
 H52B), C53(H53A,H53B)
6.b Aromatic/amide H refined with riding coordinates:
 C5(H5), C3(H3), C10(H10), C11(H11), C14(H14), C15(H15), C16(H16), N19(H19),
 C33(H33), C35(H35), C41(H41), C40(H40), C39(H39), C44(H44), C45(H45), C46(H46),
  N49(H49), C11C(H11C), C12C(H12C), C13C(H13C), C14C(H14C), C15C(H15C),
 C17C(H17C), C16C(H16C), C20C(H20C), C19C(H19C), C18C(H18C), C25C(H25C),
 C24C(H24C), C23C(H23C), C22C(H22C), C21C(H21C)
6.c Fitted pentagon refined as free rotating group:
 N37(C41,C40,C39,N38), C11C(C12C,C13C,C14C,C15C), C17C(C16C,C20C,C19C,C18C),
 C25C(C24C,C23C,C22C,C21C)
6.d Fitted hexagon refined as free rotating group:
 N1(C6,C5,C4,C3,C2), C34(C33,C32,N31,C36,C35)
;
_olex2_submission_special_instructions 'No special instructions were received'

loop_
_space_group_symop_operation_xyz
'x, y, z'
'-x, y+1/2, -z+1/2'
'-x, -y, -z'
'x, -y-1/2, z-1/2'

loop_
_atom_site_label
_atom_site_type_symbol
_atom_site_fract_x
_atom_site_fract_y
_atom_site_fract_z
_atom_site_U_iso_or_equiv
_atom_site_adp_type
_atom_site_occupancy
_atom_site_site_symmetry_order
_atom_site_calc_flag
_atom_site_refinement_flags_posn
_atom_site_refinement_flags_adp
_atom_site_refinement_flags_occupancy
_atom_site_disorder_assembly
_atom_site_disorder_group
Zn1 Zn 0.2587(3) 0.66315(14) 0.7956(2) 0.0567(15) Uani 1 1 d . . . . .
V1 V 0.7737(4) 0.73547(18) 0.2267(3) 0.045(2) Uani 1 1 d . . . . .
V2 V 0.8927(4) 0.63092(18) 0.2999(3) 0.0402(18) Uani 1 1 d . . . . .
V3 V 0.6650(4) 0.62869(19) 0.1675(3) 0.0462(19) Uani 1 1 d . . . . .
V4 V 0.5671(4) 0.6991(2) 0.2573(3) 0.052(2) Uani 1 1 d . . . . .
V5 V 0.7986(4) 0.70427(19) 0.3887(3) 0.0458(19) Uani 1 1 d . . . . .
V6 V 0.6862(4) 0.59657(18) 0.3290(3) 0.0420(18) Uani 1 1 d . . . . .
O1 O 0.8080(17) 0.7810(7) 0.1856(12) 0.066(7) Uani 1 1 d . . . . .
N1 N 0.3157(17) 0.6685(6) 0.7031(11) 0.049(7) Uiso 1 1 d . . . . .
C6 C 0.4254(16) 0.6673(7) 0.7141(11) 0.056(10) Uiso 1 1 d G . . . .
C5 C 0.4681(14) 0.6719(8) 0.6530(16) 0.075(12) Uiso 1 1 d G . . . .
H5 H 0.541468 0.671112 0.660394 0.090 Uiso 1 1 calc R . . . .
C4 C 0.401(2) 0.6776(9) 0.5810(13) 0.142(18) Uiso 1 1 d G . . . .
C3 C 0.291(2) 0.6788(9) 0.5701(10) 0.114(15) Uiso 1 1 d G . . . .
H3 H 0.246523 0.682662 0.521893 0.137 Uiso 1 1 calc R . . . .
C2 C 0.2486(13) 0.6742(7) 0.6311(14) 0.056(10) Uiso 1 1 d G . . . .
O2 O 1.0085(15) 0.6093(6) 0.3038(11) 0.042(6) Uiso 1 1 d . . . . .
O3 O 0.6325(17) 0.6046(7) 0.0882(13) 0.066(7) Uiso 1 1 d . . . . .
O4 O 0.4526(16) 0.7242(8) 0.2528(12) 0.066(7) Uani 1 1 d . . . . .
O5 O 0.8331(16) 0.7279(7) 0.4682(13) 0.061(7) Uiso 1 1 d . . . . .
O6 O 0.6527(15) 0.5519(7) 0.3699(11) 0.054(6) Uiso 1 1 d . . . . .
O7 O 0.8207(16) 0.7542(7) 0.3276(12) 0.055(6) Uiso 1 1 d . . . . .
N7 N 0.1444(18) 0.6710(8) 0.6305(13) 0.035(7) Uiso 1 1 d . . . . .
O8 O 0.6332(15) 0.7494(7) 0.2216(11) 0.052(6) Uiso 1 1 d . . . . .
N8 N 0.1241(19) 0.6659(8) 0.6976(14) 0.045(7) Uiso 1 1 d . . . . .
O9 O 0.7226(14) 0.6915(6) 0.1382(11) 0.044(6) Uiso 1 1 d . . . . .
C9 C 0.012(3) 0.6679(11) 0.675(2) 0.055(10) Uiso 1 1 d . . . . .
O10 O 0.9067(15) 0.6948(6) 0.2434(11) 0.049(6) Uiso 1 1 d . . . . .
C10 C -0.029(3) 0.6767(11) 0.606(2) 0.065(11) Uiso 1 1 d . . . . .
H10 H -0.099799 0.681735 0.581030 0.078 Uiso 1 1 calc R . . . .
O11 O 0.8201(13) 0.6084(5) 0.1958(10) 0.028(5) Uiso 1 1 d . . . . .
C11 C 0.059(2) 0.6769(10) 0.5769(19) 0.050(9) Uiso 1 1 d . . . . .
H11 H 0.056344 0.680770 0.526407 0.060 Uiso 1 1 calc R . . . .
O12 O 0.9156(13) 0.6694(6) 0.3861(10) 0.035(5) Uiso 1 1 d . . . . .
N12 N 0.484(2) 0.6632(9) 0.7882(17) 0.071(9) Uiso 1 1 d . . . . .
O13 O 0.6385(15) 0.7235(6) 0.3610(11) 0.051(6) Uiso 1 1 d . . . . .
N13 N 0.428(2) 0.6572(8) 0.8423(15) 0.052(8) Uiso 1 1 d . . . . .
O14 O 0.5469(16) 0.6615(7) 0.1711(12) 0.062(7) Uiso 1 1 d . . . . .
C14 C 0.509(3) 0.6550(10) 0.9024(19) 0.052(10) Uiso 1 1 d . . . . .
H14 H 0.499209 0.654006 0.950432 0.063 Uiso 1 1 calc R . . . .
O15 O 0.7409(15) 0.6403(6) 0.4200(11) 0.049(6) Uiso 1 1 d . . . . .
C15 C 0.606(3) 0.6544(11) 0.892(2) 0.069(11) Uiso 1 1 d . . . . .
H15 H 0.670595 0.650348 0.927724 0.082 Uiso 1 1 calc R . . . .
O16 O 0.5477(14) 0.6358(6) 0.3122(11) 0.044(6) Uiso 1 1 d . . . . .
C16 C 0.588(3) 0.6614(11) 0.815(2) 0.066(11) Uiso 1 1 d . . . . .
H16 H 0.638263 0.664078 0.788111 0.079 Uiso 1 1 calc R . . . .
O17 O 0.6399(14) 0.5793(6) 0.2300(11) 0.044(6) Uiso 1 1 d . . . . .
C17 C 0.442(3) 0.6916(14) 0.513(2) 0.084(13) Uiso 1 1 d . . . . .
O24 O 0.405(2) 0.7290(10) 0.4730(17) 0.119(10) Uiso 1 1 d . . . . .
N19 N 0.5189(19) 0.6659(8) 0.5031(14) 0.053(8) Uiso 1 1 d . . . . .
H19 H 0.544528 0.643968 0.536482 0.063 Uiso 1 1 calc R . . . .
C20 C 0.569(3) 0.6697(11) 0.4403(19) 0.056(10) Uiso 1 1 d . . . . .
O19 O 0.7312(13) 0.6651(6) 0.2790(9) 0.029(5) Uiso 1 1 d . . . . .
C21 C 0.680(2) 0.6455(11) 0.4801(18) 0.055(10) Uiso 1 1 d . . . . .
H21A H 0.719960 0.666106 0.520876 0.066 Uiso 1 1 calc R . . . .
H21B H 0.670350 0.613570 0.500376 0.066 Uiso 1 1 calc R . . . .
C22 C 0.504(3) 0.6407(11) 0.3791(18) 0.057(10) Uiso 1 1 d . . . . .
H22A H 0.433501 0.655575 0.362879 0.068 Uiso 1 1 calc R . . . .
H22B H 0.494931 0.608195 0.397902 0.068 Uiso 1 1 calc R . . . .
C23 C 0.582(2) 0.7219(9) 0.4185(16) 0.038(9) Uiso 1 1 d . . . . .
H23A H 0.512308 0.737028 0.399663 0.046 Uiso 1 1 calc R . . . .
H23B H 0.620924 0.740203 0.462199 0.046 Uiso 1 1 calc R . . . .
O18 O 0.8295(15) 0.5834(6) 0.3357(11) 0.050(6) Uiso 1 1 d . . . . .
C34 C 1.0181(15) 0.6520(8) -0.0448(11) 0.067(11) Uiso 1 1 d . . . . .
C33 C 1.0513(16) 0.6091(6) -0.0726(12) 0.061(11) Uiso 1 1 d G . . . .
H33 H 1.026052 0.578911 -0.061604 0.073 Uiso 1 1 calc R . . . .
C32 C 1.1221(15) 0.6115(5) -0.1169(11) 0.041(9) Uiso 1 1 d G . . . .
N31 N 1.1598(13) 0.6567(7) -0.1334(9) 0.037(7) Uiso 1 1 d G . . . .
C36 C 1.1266(15) 0.6995(5) -0.1056(11) 0.045(9) Uiso 1 1 d G . . . .
C35 C 1.0558(17) 0.6972(6) -0.0613(12) 0.067(11) Uiso 1 1 d G . . . .
H35 H 1.033602 0.725796 -0.042665 0.081 Uiso 1 1 calc R . . . .
N37 N 1.1615(14) 0.5770(6) -0.1505(10) 0.043(7) Uiso 1 1 d . . . . .
C41 C 1.1376(15) 0.5261(7) -0.1533(12) 0.056(10) Uiso 1 1 d G . . . .
H41 H 1.090525 0.510773 -0.130578 0.067 Uiso 1 1 calc R . . . .
C40 C 1.1981(18) 0.5027(5) -0.1968(13) 0.067(11) Uiso 1 1 d G . . . .
H40 H 1.197676 0.469387 -0.207636 0.081 Uiso 1 1 calc R . . . .
C39 C 1.2595(16) 0.5392(8) -0.2209(12) 0.075(12) Uiso 1 1 d G . . . .
H39 H 1.306266 0.533887 -0.250325 0.090 Uiso 1 1 calc R . . . .
N38 N 1.2369(14) 0.5851(6) -0.1923(11) 0.045(7) Uiso 1 1 d G . . . .
N42 N 1.1539(16) 0.7424(7) -0.1337(12) 0.024(6) Uiso 1 1 d . . . . .
N43 N 1.2325(17) 0.7366(8) -0.1747(13) 0.038(7) Uiso 1 1 d . . . . .
C44 C 1.248(2) 0.7801(10) -0.1859(15) 0.030(8) Uiso 1 1 d . . . . .
H44 H 1.297737 0.789416 -0.211013 0.037 Uiso 1 1 calc R . . . .
C45 C 1.189(2) 0.8147(11) -0.1602(17) 0.051(10) Uiso 1 1 d . . . . .
H45 H 1.191185 0.848647 -0.164921 0.061 Uiso 1 1 calc R . . . .
C46 C 1.127(2) 0.7873(9) -0.1260(14) 0.019(7) Uiso 1 1 d . . . . .
H46 H 1.076940 0.798562 -0.102526 0.023 Uiso 1 1 calc R . . . .
C47 C 0.933(3) 0.6436(12) -0.002(2) 0.058(10) Uiso 1 1 d . . . . .
O48 O 0.8575(17) 0.6202(7) -0.0315(12) 0.056(6) Uiso 1 1 d . . . . .
N49 N 0.9599(17) 0.6651(7) 0.0635(13) 0.036(7) Uiso 1 1 d . . . . .
H49 H 1.019525 0.680525 0.076914 0.043 Uiso 1 1 calc R . . . .
C50 C 0.892(2) 0.6637(11) 0.1152(18) 0.053(10) Uiso 1 1 d . . . . .
C51 C 0.881(2) 0.6109(10) 0.1371(17) 0.049(10) Uiso 1 1 d . . . . .
H51A H 0.843226 0.592382 0.093080 0.059 Uiso 1 1 calc R . . . .
H51B H 0.950639 0.596413 0.156612 0.059 Uiso 1 1 calc R . . . .
C52 C 0.959(2) 0.6915(9) 0.1841(15) 0.033(8) Uiso 1 1 d . . . . .
H52A H 1.026886 0.674881 0.202989 0.040 Uiso 1 1 calc R . . . .
H52B H 0.973495 0.724299 0.169013 0.040 Uiso 1 1 calc R . . . .
C53 C 0.786(2) 0.6902(10) 0.0839(16) 0.035(9) Uiso 1 1 d . . . . .
H53A H 0.746375 0.673630 0.038618 0.042 Uiso 1 1 calc R . . . .
H53B H 0.800064 0.723453 0.070501 0.042 Uiso 1 1 calc R . . . .
Co1 Co 0.3472(11) 0.5217(5) 0.1286(9) 0.132(5) Uiso 0.5 1 d D . . . .
C11C C 0.289(6) 0.513(2) 0.223(3) 0.19(3) Uiso 0.5 1 d D U . . .
H11C H 0.288315 0.484178 0.249023 0.223 Uiso 0.5 1 calc R . . . .
C12C C 0.372(4) 0.549(3) 0.2382(18) 0.21(3) Uiso 0.5 1 d DG U . . .
H12C H 0.435809 0.546485 0.275809 0.250 Uiso 0.5 1 calc R . . . .
C13C C 0.341(6) 0.5875(14) 0.186(4) 0.21(3) Uiso 0.5 1 d DG U . . .
H13C H 0.381055 0.615443 0.183137 0.252 Uiso 0.5 1 calc R . . . .
C14C C 0.239(5) 0.576(2) 0.138(3) 0.21(3) Uiso 0.5 1 d DG U . . .
H14C H 0.199722 0.595754 0.099077 0.250 Uiso 0.5 1 calc R . . . .
C15C C 0.206(3) 0.531(3) 0.161(4) 0.19(3) Uiso 0.5 1 d DG U . . .
H15C H 0.142406 0.514628 0.139796 0.228 Uiso 0.5 1 calc R . . . .
C17C C 0.489(4) 0.513(3) 0.096(4) 0.37(6) Uiso 0.5 1 d D U . . .
H17C H 0.552547 0.529016 0.118186 0.443 Uiso 0.5 1 calc R . . . .
C16C C 0.456(6) 0.467(3) 0.119(4) 0.39(6) Uiso 0.5 1 d DG U . . .
H16C H 0.494547 0.447891 0.158426 0.470 Uiso 0.5 1 calc R . . . .
C20C C 0.354(7) 0.4563(17) 0.071(5) 0.39(6) Uiso 0.5 1 d DG U . . .
H20C H 0.313490 0.428399 0.073786 0.471 Uiso 0.5 1 calc R . . . .
C19C C 0.323(5) 0.495(3) 0.019(2) 0.37(6) Uiso 0.5 1 d DG U . . .
H19C H 0.259591 0.497478 -0.018765 0.449 Uiso 0.5 1 calc R . . . .
C18C C 0.407(8) 0.530(2) 0.035(3) 0.37(6) Uiso 0.5 1 d DG U . . .
H18C H 0.407337 0.559662 0.008675 0.446 Uiso 0.5 1 calc R . . . .
Co2 Co 1.000000 0.500000 0.500000 0.183(5) Uiso 1 2 d S T P . .
C25C C 1.078(4) 0.5601(17) 0.510(3) 0.24(2) Uiso 1 1 d . U . . .
H25C H 1.114884 0.570851 0.476302 0.291 Uiso 1 1 calc R . . . .
C24C C 0.970(4) 0.5704(14) 0.506(2) 0.19(2) Uiso 1 1 d G U . . .
H24C H 0.923287 0.588973 0.468797 0.233 Uiso 1 1 calc R . . . .
C23C C 0.944(3) 0.5472(17) 0.568(3) 0.22(2) Uiso 1 1 d G U . . .
H23C H 0.878806 0.547982 0.578458 0.270 Uiso 1 1 calc R . . . .
C22C C 1.037(5) 0.5227(15) 0.610(2) 0.25(2) Uiso 1 1 d G U . . .
H22C H 1.042911 0.504528 0.653737 0.296 Uiso 1 1 calc R . . . .
C21C C 1.120(3) 0.5306(17) 0.574(3) 0.22(2) Uiso 1 1 d G U . . .
H21C H 1.188816 0.518661 0.590601 0.264 Uiso 1 1 calc R . . . .
O4W O 0.361(2) 0.6844(10) 0.0526(17) 0.129(11) Uiso 1 1 d . . . . .
O5W O 0.191(2) 0.7001(9) 0.1149(16) 0.113(10) Uiso 1 1 d . . . . .

loop_
_atom_site_aniso_label
_atom_site_aniso_U_11
_atom_site_aniso_U_22
_atom_site_aniso_U_33
_atom_site_aniso_U_23
_atom_site_aniso_U_13
_atom_site_aniso_U_12
Zn1 0.057(3) 0.074(3) 0.051(3) -0.001(2) 0.035(3) 0.001(2)
V1 0.056(4) 0.041(4) 0.060(5) 0.000(3) 0.051(4) -0.009(3)
V2 0.038(4) 0.055(4) 0.035(4) 0.003(3) 0.023(3) 0.000(3)
V3 0.048(4) 0.067(4) 0.030(4) -0.006(3) 0.022(3) -0.006(3)
V4 0.045(4) 0.075(4) 0.050(5) 0.019(4) 0.035(4) 0.016(3)
V5 0.050(4) 0.068(4) 0.031(4) -0.014(3) 0.030(4) -0.007(3)
V6 0.039(4) 0.050(4) 0.049(5) 0.006(3) 0.034(3) -0.007(3)
O1 0.092(19) 0.050(15) 0.08(2) 0.012(13) 0.061(16) 0.025(13)
O4 0.055(17) 0.103(18) 0.057(18) 0.049(14) 0.046(14) 0.036(14)

loop_
_atom_type_symbol
_atom_type_description
_atom_type_scat_dispersion_real
_atom_type_scat_dispersion_imag
_atom_type_scat_source
C C 0.0033 0.0016 'International Tables Vol C Tables 4.2.6.8 and 6.1.1.4'
H H 0.0000 0.0000 'International Tables Vol C Tables 4.2.6.8 and 6.1.1.4'
Co Co 0.3494 0.9721 'International Tables Vol C Tables 4.2.6.8 and 6.1.1.4'
N N 0.0061 0.0033 'International Tables Vol C Tables 4.2.6.8 and 6.1.1.4'
O O 0.0106 0.0060 'International Tables Vol C Tables 4.2.6.8 and 6.1.1.4'
V V 0.3005 0.5294 'International Tables Vol C Tables 4.2.6.8 and 6.1.1.4'
Zn Zn 0.2839 1.4301 'International Tables Vol C Tables 4.2.6.8 and 6.1.1.4'

loop_
_geom_angle_atom_site_label_1
_geom_angle_atom_site_label_2
_geom_angle_atom_site_label_3
_geom_angle
_geom_angle_site_symmetry_1
_geom_angle_site_symmetry_3
_geom_angle_publ_flag
N1 Zn1 N8 72.1(9) . . ?
N1 Zn1 N13 77.1(10) . . ?
N1 Zn1 N31 164(8) . 1_456 ?
N1 Zn1 N38 104(2) . 1_456 ?
N1 Zn1 N43 105.6(8) . 1_456 ?
N8 Zn1 N38 91(10) . 1_456 ?
N13 Zn1 N8 148.9(10) . . ?
N13 Zn1 N38 92(9) . 1_456 ?
N31 Zn1 N8 92(8) 1_456 . ?
N31 Zn1 N13 119(8) 1_456 . ?
N31 Zn1 N38 74(7) 1_456 1_456 ?
N31 Zn1 N43 75(7) 1_456 1_456 ?
N43 Zn1 N8 91.9(9) 1_456 . ?
N43 Zn1 N13 100.8(9) 1_456 . ?
N43 Zn1 N38 149.7(16) 1_456 1_456 ?
V5 V1 V4 66.10(18) . . ?
O1 V1 V4 136.0(8) . . ?
O1 V1 V5 136.3(9) . . ?
O1 V1 O7 101.9(10) . . ?
O1 V1 O8 102.7(10) . . ?
O1 V1 O9 98.8(10) . . ?
O1 V1 O10 99.4(9) . . ?
O1 V1 O19 174.5(8) . . ?
O7 V1 V4 88.5(6) . . ?
O7 V1 V5 34.5(6) . . ?
O7 V1 O9 158.4(8) . . ?
O7 V1 O10 87.6(9) . . ?
O7 V1 O19 81.9(7) . . ?
O8 V1 V4 33.5(6) . . ?
O8 V1 V5 87.1(6) . . ?
O8 V1 O7 92.9(9) . . ?
O8 V1 O9 88.4(8) . . ?
O8 V1 O10 157.3(8) . . ?
O8 V1 O19 81.0(7) . . ?
O9 V1 V4 80.8(5) . . ?
O9 V1 V5 124.2(6) . . ?
O9 V1 O10 83.1(8) . . ?
O9 V1 O19 77.1(7) . . ?
O10 V1 V4 123.9(6) . . ?
O10 V1 V5 80.5(6) . . ?
O10 V1 O19 76.6(7) . . ?
O19 V1 V4 47.5(4) . . ?
O19 V1 V5 47.3(4) . . ?
V6 V2 V5 66.54(17) . . ?
O2 V2 V5 136.7(7) . . ?
O2 V2 V6 138.5(7) . . ?
O2 V2 O10 97.1(8) . . ?
O2 V2 O11 97.3(8) . . ?
O2 V2 O12 103.7(9) . . ?
O2 V2 O19 172.1(8) . . ?
O2 V2 O18 104.1(9) . . ?
O10 V2 V5 79.7(5) . . ?
O10 V2 V6 123.6(6) . . ?
O10 V2 O19 76.6(7) . . ?
O11 V2 V5 124.4(5) . . ?
O11 V2 V6 82.0(5) . . ?
O11 V2 O10 81.7(7) . . ?
O11 V2 O19 77.4(7) . . ?
O12 V2 V5 33.4(5) . . ?
O12 V2 V6 88.2(5) . . ?
O12 V2 O10 86.6(8) . . ?
O12 V2 O11 157.1(8) . . ?
O12 V2 O19 80.8(7) . . ?
O19 V2 V5 47.4(4) . . ?
O19 V2 V6 47.2(4) . . ?
O18 V2 V5 89.0(6) . . ?
O18 V2 V6 34.6(6) . . ?
O18 V2 O10 157.9(9) . . ?
O18 V2 O11 89.2(8) . . ?
O18 V2 O12 94.4(8) . . ?
O18 V2 O19 81.8(7) . . ?
V6 V3 V4 65.67(17) . . ?
O3 V3 V4 137.2(8) . . ?
O3 V3 V6 136.8(8) . . ?
O3 V3 O9 97.7(9) . . ?
O3 V3 O11 97.4(9) . . ?
O3 V3 O14 103.1(11) . . ?
O3 V3 O17 103.3(10) . . ?
O3 V3 O19 173.0(9) . . ?
O9 V3 V4 81.4(5) . . ?
O9 V3 V6 124.6(6) . . ?
O9 V3 O19 77.8(7) . . ?
O11 V3 V4 124.7(5) . . ?
O11 V3 V6 81.2(5) . . ?
O11 V3 O9 83.3(7) . . ?
O11 V3 O19 76.8(6) . . ?
O14 V3 V4 34.3(7) . . ?
O14 V3 V6 87.7(7) . . ?
O14 V3 O9 88.3(8) . . ?
O14 V3 O11 158.8(9) . . ?
O14 V3 O17 92.4(8) . . ?
O14 V3 O19 82.4(8) . . ?
O17 V3 V4 87.0(6) . . ?
O17 V3 V6 33.8(6) . . ?
O17 V3 O9 158.2(9) . . ?
O17 V3 O11 88.4(8) . . ?
O17 V3 O19 80.7(7) . . ?
O19 V3 V4 48.1(4) . . ?
O19 V3 V6 46.9(4) . . ?
V3 V4 V1 65.40(17) . . ?
O4 V4 V1 134.2(7) . . ?
O4 V4 V3 139.0(9) . . ?
O4 V4 O8 100.5(9) . . ?
O4 V4 O13 95.4(10) . . ?
O4 V4 O14 105.8(11) . . ?
O4 V4 O16 98.4(8) . . ?
O4 V4 O19 173.0(9) . . ?
O8 V4 V1 33.9(6) . . ?
O8 V4 V3 88.2(6) . . ?
O8 V4 O13 87.3(8) . . ?
O8 V4 O14 94.4(9) . . ?
O8 V4 O16 159.8(9) . . ?
O8 V4 O19 81.7(7) . . ?
O13 V4 V1 82.1(6) . . ?
O13 V4 V3 125.2(6) . . ?
O13 V4 O16 83.9(8) . . ?
O13 V4 O19 78.0(7) . . ?
O14 V4 V1 87.1(6) . . ?
O14 V4 V3 33.2(6) . . ?
O14 V4 O13 157.9(9) . . ?
O14 V4 O16 87.2(8) . . ?
O14 V4 O19 80.5(8) . . ?
O16 V4 V1 126.5(6) . . ?
O16 V4 V3 82.1(5) . . ?
O16 V4 O19 78.7(7) . . ?
O19 V4 V1 47.9(4) . . ?
O19 V4 V3 47.3(4) . . ?
V2 V5 V1 66.79(17) . . ?
O5 V5 V1 137.7(8) . . ?
O5 V5 V2 136.4(8) . . ?
O5 V5 O7 102.7(10) . . ?
O5 V5 O12 102.1(10) . . ?
O5 V5 O13 98.4(9) . . ?
O5 V5 O15 97.0(9) . . ?
O5 V5 O19 172.3(9) . . ?
O7 V5 V1 35.2(6) . . ?
O7 V5 V2 90.2(6) . . ?
O7 V5 O13 88.5(8) . . ?
O7 V5 O15 159.3(9) . . ?
O7 V5 O19 83.4(8) . . ?
O12 V5 V1 89.3(6) . . ?
O12 V5 V2 34.5(6) . . ?
O12 V5 O7 95.7(8) . . ?
O12 V5 O13 157.5(8) . . ?
O12 V5 O15 86.4(7) . . ?
O12 V5 O19 81.7(7) . . ?
O13 V5 V1 81.5(6) . . ?
O13 V5 V2 123.8(6) . . ?
O13 V5 O19 76.9(7) . . ?
O15 V5 V1 124.5(6) . . ?
O15 V5 V2 79.9(5) . . ?
O15 V5 O13 82.1(7) . . ?
O15 V5 O19 76.5(7) . . ?
O19 V5 V1 48.2(4) . . ?
O19 V5 V2 47.1(4) . . ?
V2 V6 V3 65.79(17) . . ?
O6 V6 V2 134.9(7) . . ?
O6 V6 V3 137.4(8) . . ?
O6 V6 O15 98.0(9) . . ?
O6 V6 O16 97.6(9) . . ?
O6 V6 O17 103.0(9) . . ?
O6 V6 O19 174.5(8) . . ?
O6 V6 O18 102.9(9) . . ?
O15 V6 V2 80.4(5) . . ?
O15 V6 V3 124.2(6) . . ?
O15 V6 O16 85.3(8) . . ?
O15 V6 O19 77.1(7) . . ?
O16 V6 V2 126.9(5) . . ?
O16 V6 V3 81.8(6) . . ?
O16 V6 O19 79.6(7) . . ?
O17 V6 V2 88.4(6) . . ?
O17 V6 V3 34.5(5) . . ?
O17 V6 O15 158.3(8) . . ?
O17 V6 O16 86.7(8) . . ?
O17 V6 O19 81.6(7) . . ?
O17 V6 O18 94.2(8) . . ?
O19 V6 V2 47.4(4) . . ?
O19 V6 V3 47.2(4) . . ?
O18 V6 V2 32.2(6) . . ?
O18 V6 V3 87.0(6) . . ?
O18 V6 O15 86.3(8) . . ?
O18 V6 O16 158.8(8) . . ?
O18 V6 O19 79.6(7) . . ?
C6 N1 Zn1 117.9(14) . . ?
C6 N1 C2 120.0 . . ?
C2 N1 Zn1 122.1(14) . . ?
N1 C6 C5 120.0 . . ?
N12 C6 N1 115(2) . . ?
N12 C6 C5 125(2) . . ?
C6 C5 H5 120.0 . . ?
C4 C5 C6 120.0 . . ?
C4 C5 H5 120.0 . . ?
C5 C4 C3 120.0 . . ?
C5 C4 C17 123(3) . . ?
C3 C4 C17 117(3) . . ?
C4 C3 H3 120.0 . . ?
C2 C3 C4 120.0 . . ?
C2 C3 H3 120.0 . . ?
C3 C2 N1 120.0 . . ?
N7 C2 N1 112(2) . . ?
N7 C2 C3 128(2) . . ?
V5 O7 V1 110.3(10) . . ?
N8 N7 C2 116(2) . . ?
C11 N7 C2 131(3) . . ?
C11 N7 N8 112(3) . . ?
V1 O8 V4 112.6(10) . . ?
N7 N8 Zn1 117.4(18) . . ?
N7 N8 C9 100(2) . . ?
C9 N8 Zn1 142(2) . . ?
V1 O9 V3 111.1(9) . . ?
C53 O9 V1 116.7(16) . . ?
C53 O9 V3 119.1(15) . . ?
C10 C9 N8 115(3) . . ?
V1 O10 V2 110.7(9) . . ?
C52 O10 V1 118.9(16) . . ?
C52 O10 V2 117.1(15) . . ?
C9 C10 H10 128.4 . . ?
C9 C10 C11 103(3) . . ?
C11 C10 H10 128.4 . . ?
V3 O11 V2 110.3(8) . . ?
C51 O11 V2 118.3(16) . . ?
C51 O11 V3 118.8(16) . . ?
N7 C11 C10 109(3) . . ?
N7 C11 H11 125.3 . . ?
C10 C11 H11 125.3 . . ?
V5 O12 V2 112.1(10) . . ?
C6 N12 N13 118(3) . . ?
C16 N12 C6 128(3) . . ?
C16 N12 N13 114(3) . . ?
V4 O13 V5 109.3(9) . . ?
C23 O13 V4 119.5(17) . . ?
C23 O13 V5 119.2(17) . . ?
N12 N13 Zn1 112(2) . . ?
C14 N13 Zn1 148(2) . . ?
C14 N13 N12 99(3) . . ?
V3 O14 V4 112.5(11) . . ?
N13 C14 H14 121.3 . . ?
N13 C14 C15 117(3) . . ?
C15 C14 H14 121.3 . . ?
V6 O15 V5 109.9(9) . . ?
C21 O15 V5 115.3(15) . . ?
C21 O15 V6 121.4(16) . . ?
C14 C15 H15 128.1 . . ?
C16 C15 C14 104(3) . . ?
C16 C15 H15 128.1 . . ?
V6 O16 V4 107.1(8) . . ?
C22 O16 V4 117.2(15) . . ?
C22 O16 V6 116.0(17) . . ?
N12 C16 C15 105(3) . . ?
N12 C16 H16 127.3 . . ?
C15 C16 H16 127.3 . . ?
V6 O17 V3 111.7(9) . . ?
O24 C17 C4 120(3) . . ?
N19 C17 C4 116(3) . . ?
N19 C17 O24 123(4) . . ?
C17 N19 H19 116.4 . . ?
C17 N19 C20 127(3) . . ?
C20 N19 H19 116.4 . . ?
N19 C20 C21 99(3) . . ?
N19 C20 C22 107(3) . . ?
N19 C20 C23 113(2) . . ?
C22 C20 C21 114(3) . . ?
C22 C20 C23 113(3) . . ?
C23 C20 C21 111(2) . . ?
V2 O19 V1 95.7(6) . . ?
V2 O19 V3 94.9(6) . . ?
V2 O19 V4 179.5(9) . . ?
V2 O19 V5 85.5(6) . . ?
V3 O19 V1 93.5(6) . . ?
V3 O19 V4 84.6(6) . . ?
V3 O19 V5 177.9(8) . . ?
V4 O19 V1 84.6(6) . . ?
V5 O19 V1 84.4(6) . . ?
V5 O19 V4 95.0(6) . . ?
V6 O19 V1 178.8(9) . . ?
V6 O19 V2 85.4(6) . . ?
V6 O19 V3 85.9(6) . . ?
V6 O19 V4 94.3(6) . . ?
V6 O19 V5 96.2(6) . . ?
O15 C21 C20 107(2) . . ?
O15 C21 H21A 110.3 . . ?
O15 C21 H21B 110.3 . . ?
C20 C21 H21A 110.3 . . ?
C20 C21 H21B 110.3 . . ?
H21A C21 H21B 108.6 . . ?
O16 C22 H22A 108.6 . . ?
O16 C22 H22B 108.6 . . ?
C20 C22 O16 115(3) . . ?
C20 C22 H22A 108.6 . . ?
C20 C22 H22B 108.6 . . ?
H22A C22 H22B 107.6 . . ?
O13 C23 C20 110(2) . . ?
O13 C23 H23A 109.7 . . ?
O13 C23 H23B 109.7 . . ?
C20 C23 H23A 109.7 . . ?
C20 C23 H23B 109.7 . . ?
H23A C23 H23B 108.2 . . ?
V2 O18 V6 113.2(10) . . ?
C33 C34 C35 120.0 . . ?
C33 C34 C47 113.7(18) . . ?
C35 C34 C47 126.1(18) . . ?
C34 C33 H33 120.0 . . ?
C34 C33 C32 120.0 . . ?
C32 C33 H33 120.0 . . ?
N31 C32 C33 120.0 . . ?
N37 C32 C33 130.8(15) . . ?
N37 C32 N31 109.1(15) . . ?
C32 N31 Zn1 121.9(10) . 1_654 ?
C32 N31 C36 120.0 . . ?
C36 N31 Zn1 118.0(10) . 1_654 ?
N31 C36 C35 120.0 . . ?
N42 C36 N31 116.1(15) . . ?
N42 C36 C35 123.1(15) . . ?
C34 C35 H35 120.0 . . ?
C36 C35 C34 120.0 . . ?
C36 C35 H35 120.0 . . ?
C32 N37 C41 127.7(16) . . ?
C32 N37 N38 124.3(16) . . ?
C41 N37 N38 108.0 . . ?
N37 C41 H41 126.0 . . ?
N37 C41 C40 108.0 . . ?
C40 C41 H41 126.0 . . ?
C41 C40 H40 126.0 . . ?
C39 C40 C41 108.0 . . ?
C39 C40 H40 126.0 . . ?
C40 C39 H39 126.0 . . ?
C40 C39 N38 108.0 . . ?
N38 C39 H39 126.0 . . ?
N37 N38 Zn1 109.7(11) . 1_654 ?
C39 N38 Zn1 141.4(11) . 1_654 ?
C39 N38 N37 108.0 . . ?
C36 N42 N43 113.7(18) . . ?
C46 N42 C36 132(2) . . ?
C46 N42 N43 114(2) . . ?
N42 N43 Zn1 115.2(15) . 1_654 ?
C44 N43 Zn1 145(2) . 1_654 ?
C44 N43 N42 99(2) . . ?
N43 C44 H44 120.9 . . ?
N43 C44 C45 118(3) . . ?
C45 C44 H44 120.9 . . ?
C44 C45 H45 128.2 . . ?
C46 C45 C44 104(3) . . ?
C46 C45 H45 128.2 . . ?
N42 C46 C45 105(2) . . ?
N42 C46 H46 127.6 . . ?
C45 C46 H46 127.6 . . ?
O48 C47 C34 119(3) . . ?
O48 C47 N49 130(3) . . ?
N49 C47 C34 111(3) . . ?
C47 N49 H49 118.7 . . ?
C47 N49 C50 123(3) . . ?
C50 N49 H49 118.7 . . ?
N49 C50 C51 109(2) . . ?
N49 C50 C52 103(2) . . ?
N49 C50 C53 113(2) . . ?
C52 C50 C51 109(3) . . ?
C53 C50 C51 114(2) . . ?
C53 C50 C52 110(2) . . ?
O11 C51 C50 110(2) . . ?
O11 C51 H51A 109.6 . . ?
O11 C51 H51B 109.6 . . ?
C50 C51 H51A 109.6 . . ?
C50 C51 H51B 109.6 . . ?
H51A C51 H51B 108.1 . . ?
O10 C52 C50 112(2) . . ?
O10 C52 H52A 109.1 . . ?
O10 C52 H52B 109.1 . . ?
C50 C52 H52A 109.1 . . ?
C50 C52 H52B 109.1 . . ?
H52A C52 H52B 107.8 . . ?
O9 C53 H53A 109.2 . . ?
O9 C53 H53B 109.2 . . ?
C50 C53 O9 112(2) . . ?
C50 C53 H53A 109.2 . . ?
C50 C53 H53B 109.2 . . ?
H53A C53 H53B 107.9 . . ?
C12C C11C H11C 126.0 . . ?
C12C C11C C15C 108.0 . . ?
C15C C11C H11C 126.0 . . ?
C11C C12C H12C 126.0 . . ?
C13C C12C C11C 108.0 . . ?
C13C C12C H12C 126.0 . . ?
C12C C13C H13C 126.0 . . ?
C12C C13C C14C 108.0 . . ?
C14C C13C H13C 126.0 . . ?
C13C C14C H14C 126.0 . . ?
C13C C14C C15C 108.0 . . ?
C15C C14C H14C 126.0 . . ?
C11C C15C C14C 108.0 . . ?
C11C C15C H15C 126.0 . . ?
C14C C15C H15C 126.0 . . ?
C16C C17C H17C 126.0 . . ?
C16C C17C C18C 108.0 . . ?
C18C C17C H17C 126.0 . . ?
C17C C16C H16C 126.0 . . ?
C20C C16C C17C 108.0 . . ?
C20C C16C H16C 126.0 . . ?
C16C C20C H20C 126.0 . . ?
C16C C20C C19C 108.0 . . ?
C19C C20C H20C 126.0 . . ?
C20C C19C H19C 126.0 . . ?
C18C C19C C20C 108.0 . . ?
C18C C19C H19C 126.0 . . ?
C17C C18C H18C 126.0 . . ?
C19C C18C C17C 108.0 . . ?
C19C C18C H18C 126.0 . . ?
C24C C25C H25C 126.0 . . ?
C24C C25C C21C 108.0 . . ?
C21C C25C H25C 126.0 . . ?
C25C C24C H24C 126.0 . . ?
C25C C24C C23C 108.0 . . ?
C23C C24C H24C 126.0 . . ?
C24C C23C H23C 126.0 . . ?
C22C C23C C24C 108.0 . . ?
C22C C23C H23C 126.0 . . ?
C23C C22C H22C 126.0 . . ?
C21C C22C C23C 108.0 . . ?
C21C C22C H22C 126.0 . . ?
C25C C21C H21C 126.0 . . ?
C22C C21C C25C 108.0 . . ?
C22C C21C H21C 126.0 . . ?

loop_
_geom_bond_atom_site_label_1
_geom_bond_atom_site_label_2
_geom_bond_distance
_geom_bond_site_symmetry_2
_geom_bond_publ_flag
Zn1 N1 2.042(16) . ?
Zn1 N8 2.16(3) . ?
Zn1 N13 2.15(3) . ?
Zn1 N31 2.08(5) 1_456 ?
Zn1 N38 2.2(3) 1_456 ?
Zn1 N43 2.13(2) 1_456 ?
V1 V4 3.062(7) . ?
V1 V5 3.044(8) . ?
V1 O1 1.58(2) . ?
V1 O7 1.87(2) . ?
V1 O8 1.848(19) . ?
V1 O9 1.992(19) . ?
V1 O10 2.011(19) . ?
V1 O19 2.281(16) . ?
V2 V5 3.045(7) . ?
V2 V6 3.031(7) . ?
V2 O2 1.603(18) . ?
V2 O10 2.063(18) . ?
V2 O11 1.999(18) . ?
V2 O12 1.863(18) . ?
V2 O19 2.240(16) . ?
V2 O18 1.757(18) . ?
V3 V4 3.034(8) . ?
V3 V6 3.049(8) . ?
V3 O3 1.56(2) . ?
V3 O9 2.001(18) . ?
V3 O11 2.026(17) . ?
V3 O14 1.80(2) . ?
V3 O17 1.859(18) . ?
V3 O19 2.241(17) . ?
V4 O4 1.623(19) . ?
V4 O8 1.832(19) . ?
V4 O13 2.00(2) . ?
V4 O14 1.85(2) . ?
V4 O16 2.051(18) . ?
V4 O19 2.267(17) . ?
V5 O5 1.55(2) . ?
V5 O7 1.84(2) . ?
V5 O12 1.809(17) . ?
V5 O13 2.08(2) . ?
V5 O15 2.043(18) . ?
V5 O19 2.249(17) . ?
V6 O6 1.556(19) . ?
V6 O15 2.03(2) . ?
V6 O16 2.050(18) . ?
V6 O17 1.825(19) . ?
V6 O19 2.232(16) . ?
V6 O18 1.873(19) . ?
N1 C6 1.3900 . ?
N1 C2 1.3900 . ?
C6 C5 1.3900 . ?
C6 N12 1.38(3) . ?
C5 H5 0.9300 . ?
C5 C4 1.3900 . ?
C4 C3 1.3900 . ?
C4 C17 1.54(4) . ?
C3 H3 0.9300 . ?
C3 C2 1.3900 . ?
C2 N7 1.36(2) . ?
N7 N8 1.34(3) . ?
N7 C11 1.29(3) . ?
N8 C9 1.41(3) . ?
O9 C53 1.46(3) . ?
C9 C10 1.27(4) . ?
O10 C52 1.44(3) . ?
C10 H10 0.9300 . ?
C10 C11 1.39(4) . ?
O11 C51 1.50(3) . ?
C11 H11 0.9300 . ?
N12 N13 1.40(3) . ?
N12 C16 1.31(4) . ?
O13 C23 1.45(3) . ?
N13 C14 1.32(3) . ?
C14 H14 0.9300 . ?
C14 C15 1.33(4) . ?
O15 C21 1.53(3) . ?
C15 H15 0.9300 . ?
C15 C16 1.39(4) . ?
O16 C22 1.50(3) . ?
C16 H16 0.9300 . ?
C17 O24 1.28(4) . ?
C17 N19 1.27(4) . ?
N19 H19 0.8600 . ?
N19 C20 1.48(3) . ?
C20 C21 1.59(4) . ?
C20 C22 1.45(4) . ?
C20 C23 1.50(4) . ?
C21 H21A 0.9700 . ?
C21 H21B 0.9700 . ?
C22 H22A 0.9700 . ?
C22 H22B 0.9700 . ?
C23 H23A 0.9700 . ?
C23 H23B 0.9700 . ?
C34 C33 1.3900 . ?
C34 C35 1.3900 . ?
C34 C47 1.54(3) . ?
C33 H33 0.9300 . ?
C33 C32 1.3900 . ?
C32 N31 1.3900 . ?
C32 N37 1.306(18) . ?
N31 C36 1.3900 . ?
C36 C35 1.3900 . ?
C36 N42 1.36(2) . ?
C35 H35 0.9300 . ?
N37 C41 1.4200 . ?
N37 N38 1.4200 . ?
C41 H41 0.9300 . ?
C41 C40 1.4200 . ?
C40 H40 0.9300 . ?
C40 C39 1.4200 . ?
C39 H39 0.9300 . ?
C39 N38 1.4200 . ?
N42 N43 1.44(3) . ?
N42 C46 1.29(3) . ?
N43 C44 1.23(3) . ?
C44 H44 0.9300 . ?
C44 C45 1.37(3) . ?
C45 H45 0.9300 . ?
C45 C46 1.37(3) . ?
C46 H46 0.9300 . ?
C47 O48 1.18(3) . ?
C47 N49 1.31(4) . ?
N49 H49 0.8600 . ?
N49 C50 1.46(3) . ?
C50 C51 1.51(3) . ?
C50 C52 1.54(4) . ?
C50 C53 1.53(4) . ?
C51 H51A 0.9700 . ?
C51 H51B 0.9700 . ?
C52 H52A 0.9700 . ?
C52 H52B 0.9700 . ?
C53 H53A 0.9700 . ?
C53 H53B 0.9700 . ?
C11C H11C 0.9300 . ?
C11C C12C 1.4200 . ?
C11C C15C 1.4200 . ?
C12C H12C 0.9300 . ?
C12C C13C 1.4200 . ?
C13C H13C 0.9300 . ?
C13C C14C 1.4200 . ?
C14C H14C 0.9300 . ?
C14C C15C 1.4200 . ?
C15C H15C 0.9300 . ?
C17C H17C 0.9300 . ?
C17C C16C 1.4200 . ?
C17C C18C 1.4200 . ?
C16C H16C 0.9300 . ?
C16C C20C 1.4200 . ?
C20C H20C 0.9300 . ?
C20C C19C 1.4200 . ?
C19C H19C 0.9300 . ?
C19C C18C 1.4200 . ?
C18C H18C 0.9300 . ?
C25C H25C 0.9300 . ?
C25C C24C 1.4200 . ?
C25C C21C 1.4200 . ?
C24C H24C 0.9300 . ?
C24C C23C 1.4200 . ?
C23C H23C 0.9300 . ?
C23C C22C 1.4200 . ?
C22C H22C 0.9300 . ?
C22C C21C 1.4200 . ?
C21C H21C 0.9300 . ?

loop_
_geom_torsion_atom_site_label_1
_geom_torsion_atom_site_label_2
_geom_torsion_atom_site_label_3
_geom_torsion_atom_site_label_4
_geom_torsion
_geom_torsion_site_symmetry_1
_geom_torsion_site_symmetry_2
_geom_torsion_site_symmetry_3
_geom_torsion_site_symmetry_4
_geom_torsion_publ_flag
Zn1 N1 C6 C5 -178.6(13) . . . . ?
Zn1 N1 C6 N12 -0.8(19) . . . . ?
Zn1 N1 C2 C3 178.5(13) . . . . ?
Zn1 N1 C2 N7 -5.9(18) . . . . ?
Zn1 N8 C9 C10 169(2) . . . . ?
Zn1 N13 C14 C15 -175(3) . . . . ?
Zn1 N31 C36 C35 176.4(12) 1_654 . . . ?
Zn1 N31 C36 N42 6.3(17) 1_654 . . . ?
Zn1 N43 C44 C45 166(3) 1_654 . . . ?
V1 V4 O14 V3 46.8(9) . . . . ?
V1 V5 O12 V2 -47.3(8) . . . . ?
V1 O9 C53 C50 71(2) . . . . ?
V1 O10 C52 C50 -67(2) . . . . ?
V2 V5 O7 V1 46.5(9) . . . . ?
V2 V6 O17 V3 -46.8(8) . . . . ?
V2 O10 C52 C50 70(3) . . . . ?
V2 O11 C51 C50 -72(3) . . . . ?
V3 V4 O8 V1 -45.5(9) . . . . ?
V3 V6 O18 V2 46.6(10) . . . . ?
V3 O9 C53 C50 -67(3) . . . . ?
V3 O11 C51 C50 66(3) . . . . ?
V4 V1 O7 V5 47.5(9) . . . . ?
V4 V3 O17 V6 -48.3(8) . . . . ?
V4 O13 C23 C20 70(3) . . . . ?
V4 O16 C22 C20 -61(3) . . . . ?
V5 V1 O8 V4 -48.8(9) . . . . ?
V5 V2 O18 V6 47.4(9) . . . . ?
V5 O13 C23 C20 -69(3) . . . . ?
V5 O15 C21 C20 73(2) . . . . ?
V6 V2 O12 V5 -47.4(8) . . . . ?
V6 V3 O14 V4 47.7(9) . . . . ?
V6 O15 C21 C20 -63(3) . . . . ?
V6 O16 C22 C20 67(3) . . . . ?
O1 V1 O7 V5 -175.7(10) . . . . ?
O1 V1 O8 V4 174.3(12) . . . . ?
N1 C6 C5 C4 0.0 . . . . ?
N1 C6 N12 N13 5(3) . . . . ?
N1 C6 N12 C16 -180(3) . . . . ?
N1 C2 N7 N8 4(3) . . . . ?
N1 C2 N7 C11 176(2) . . . . ?
C6 N1 C2 C3 0.0 . . . . ?
C6 N1 C2 N7 175.6(18) . . . . ?
C6 C5 C4 C3 0.0 . . . . ?
C6 C5 C4 C17 169(3) . . . . ?
C6 N12 N13 Zn1 -6(3) . . . . ?
C6 N12 N13 C14 -180(2) . . . . ?
C6 N12 C16 C15 -177(3) . . . . ?
C5 C6 N12 N13 -177.8(18) . . . . ?
C5 C6 N12 C16 -2(4) . . . . ?
C5 C4 C3 C2 0.0 . . . . ?
C5 C4 C17 O24 -125(3) . . . . ?
C5 C4 C17 N19 51(4) . . . . ?
C4 C3 C2 N1 0.0 . . . . ?
C4 C3 C2 N7 -175(2) . . . . ?
C4 C17 N19 C20 176(3) . . . . ?
C3 C4 C17 O24 45(4) . . . . ?
C3 C4 C17 N19 -139(3) . . . . ?
C3 C2 N7 N8 178.8(16) . . . . ?
C3 C2 N7 C11 -9(4) . . . . ?
C2 N1 C6 C5 0.0 . . . . ?
C2 N1 C6 N12 178(2) . . . . ?
C2 N7 N8 Zn1 0(3) . . . . ?
C2 N7 N8 C9 175(2) . . . . ?
C2 N7 C11 C10 -172(2) . . . . ?
O2 V2 O12 V5 172.8(9) . . . . ?
O2 V2 O18 V6 -174.3(10) . . . . ?
O3 V3 O14 V4 -174.6(11) . . . . ?
O3 V3 O17 V6 173.7(11) . . . . ?
O4 V4 O8 V1 174.8(12) . . . . ?
O4 V4 O14 V3 -177.8(10) . . . . ?
O5 V5 O7 V1 -175.5(10) . . . . ?
O5 V5 O12 V2 173.8(10) . . . . ?
O6 V6 O17 V3 177.3(10) . . . . ?
O6 V6 O18 V2 -175.3(11) . . . . ?
O7 V1 O8 V4 -82.9(11) . . . . ?
O7 V5 O12 V2 -81.9(10) . . . . ?
N7 N8 C9 C10 -5(4) . . . . ?
O8 V1 O7 V5 80.7(10) . . . . ?
O8 V4 O14 V3 79.9(11) . . . . ?
N8 N7 C11 C10 1(3) . . . . ?
N8 C9 C10 C11 5(4) . . . . ?
O9 V1 O7 V5 -12(3) . . . . ?
O9 V1 O8 V4 75.6(11) . . . . ?
O9 V3 O14 V4 -77.0(11) . . . . ?
O9 V3 O17 V6 9(3) . . . . ?
C9 C10 C11 N7 -3(4) . . . . ?
O10 V1 O7 V5 -76.6(10) . . . . ?
O10 V1 O8 V4 8(3) . . . . ?
O10 V2 O12 V5 76.4(9) . . . . ?
O10 V2 O18 V6 -12(3) . . . . ?
O11 V2 O12 V5 17(2) . . . . ?
O11 V2 O18 V6 -77.0(10) . . . . ?
O11 V3 O14 V4 -10(3) . . . . ?
O11 V3 O17 V6 76.5(10) . . . . ?
C11 N7 N8 Zn1 -173.8(18) . . . . ?
C11 N7 N8 C9 2(3) . . . . ?
O12 V2 O18 V6 80.4(11) . . . . ?
O12 V5 O7 V1 80.7(10) . . . . ?
N12 C6 C5 C4 -178(2) . . . . ?
N12 N13 C14 C15 -6(3) . . . . ?
O13 V4 O8 V1 79.8(11) . . . . ?
O13 V4 O14 V3 -14(3) . . . . ?
O13 V5 O7 V1 -77.2(10) . . . . ?
O13 V5 O12 V2 18(3) . . . . ?
N13 N12 C16 C15 -1(4) . . . . ?
N13 C14 C15 C16 6(4) . . . . ?
O14 V3 O17 V6 -82.2(11) . . . . ?
O14 V4 O8 V1 -78.2(12) . . . . ?
C14 C15 C16 N12 -3(4) . . . . ?
O15 V5 O7 V1 -14(3) . . . . ?
O15 V5 O12 V2 77.4(10) . . . . ?
O15 V6 O17 V3 12(3) . . . . ?
O15 V6 O18 V2 -77.9(11) . . . . ?
O16 V4 O8 V1 16(3) . . . . ?
O16 V4 O14 V3 -79.9(10) . . . . ?
O16 V6 O17 V3 80.3(10) . . . . ?
O16 V6 O18 V2 -11(3) . . . . ?
C16 N12 N13 Zn1 178(2) . . . . ?
C16 N12 N13 C14 4(3) . . . . ?
O17 V3 O14 V4 81.2(11) . . . . ?
O17 V6 O18 V2 80.4(11) . . . . ?
C17 C4 C3 C2 -170(2) . . . . ?
C17 N19 C20 C21 157(3) . . . . ?
C17 N19 C20 C22 -84(4) . . . . ?
C17 N19 C20 C23 40(5) . . . . ?
O24 C17 N19 C20 -8(6) . . . . ?
N19 C20 C21 O15 173(2) . . . . ?
N19 C20 C22 O16 -174(2) . . . . ?
N19 C20 C23 O13 175(2) . . . . ?
O19 V1 O7 V5 0.2(9) . . . . ?
O19 V1 O8 V4 -1.6(10) . . . . ?
O19 V2 O12 V5 -0.6(8) . . . . ?
O19 V2 O18 V6 0.3(10) . . . . ?
O19 V3 O14 V4 0.9(9) . . . . ?
O19 V3 O17 V6 -0.4(8) . . . . ?
O19 V4 O8 V1 1.6(10) . . . . ?
O19 V4 O14 V3 -0.9(9) . . . . ?
O19 V5 O7 V1 -0.2(9) . . . . ?
O19 V5 O12 V2 0.6(8) . . . . ?
O19 V6 O17 V3 0.4(9) . . . . ?
O19 V6 O18 V2 -0.3(10) . . . . ?
C21 C20 C22 O16 -66(3) . . . . ?
C21 C20 C23 O13 66(3) . . . . ?
C22 C20 C21 O15 61(3) . . . . ?
C22 C20 C23 O13 -64(3) . . . . ?
C23 C20 C21 O15 -68(3) . . . . ?
C23 C20 C22 O16 62(3) . . . . ?
O18 V2 O12 V5 -81.5(10) . . . . ?
O18 V6 O17 V3 -78.4(10) . . . . ?
C34 C33 C32 N31 0.0 . . . . ?
C34 C33 C32 N37 -178(2) . . . . ?
C34 C47 N49 C50 179(2) . . . . ?
C33 C34 C35 C36 0.0 . . . . ?
C33 C34 C47 O48 -50(3) . . . . ?
C33 C34 C47 N49 129(2) . . . . ?
C33 C32 N31 Zn1 -176.3(13) . . . 1_654 ?
C33 C32 N31 C36 0.0 . . . . ?
C33 C32 N37 C41 3(3) . . . . ?
C33 C32 N37 N38 -177.8(13) . . . . ?
C32 N31 C36 C35 0.0 . . . . ?
C32 N31 C36 N42 -170.1(19) . . . . ?
C32 N37 C41 C40 179(2) . . . . ?
C32 N37 N38 Zn1 -8(2) . . . 1_654 ?
C32 N37 N38 C39 -179(2) . . . . ?
N31 C32 N37 C41 -174.9(13) . . . . ?
N31 C32 N37 N38 4(2) . . . . ?
N31 C36 C35 C34 0.0 . . . . ?
N31 C36 N42 N43 -13(2) . . . . ?
N31 C36 N42 C46 172(2) . . . . ?
C36 N42 N43 Zn1 14(2) . . . 1_654 ?
C36 N42 N43 C44 -174(2) . . . . ?
C36 N42 C46 C45 173(2) . . . . ?
C35 C34 C33 C32 0.0 . . . . ?
C35 C34 C47 O48 125(3) . . . . ?
C35 C34 C47 N49 -56(3) . . . . ?
C35 C36 N42 N43 176.9(15) . . . . ?
C35 C36 N42 C46 2(3) . . . . ?
N37 C32 N31 Zn1 2.0(17) . . . 1_654 ?
N37 C32 N31 C36 178.3(18) . . . . ?
N37 C41 C40 C39 0.0 . . . . ?
C41 N37 N38 Zn1 171.5(13) . . . 1_654 ?
C41 N37 N38 C39 0.0 . . . . ?
C41 C40 C39 N38 0.0 . . . . ?
C40 C39 N38 Zn1 -167.1(19) . . . 1_654 ?
C40 C39 N38 N37 0.0 . . . . ?
N38 N37 C41 C40 0.0 . . . . ?
N42 C36 C35 C34 169(2) . . . . ?
N42 N43 C44 C45 -2(3) . . . . ?
N43 N42 C46 C45 -2(3) . . . . ?
N43 C44 C45 C46 1(4) . . . . ?
C44 C45 C46 N42 0(3) . . . . ?
C46 N42 N43 Zn1 -170.0(17) . . . 1_654 ?
C46 N42 N43 C44 2(3) . . . . ?
C47 C34 C33 C32 175(2) . . . . ?
C47 C34 C35 C36 -175(3) . . . . ?
C47 N49 C50 C51 63(4) . . . . ?
C47 N49 C50 C52 178(3) . . . . ?
C47 N49 C50 C53 -64(4) . . . . ?
O48 C47 N49 C50 -1(5) . . . . ?
N49 C50 C51 O11 175(2) . . . . ?
N49 C50 C52 O10 180(2) . . . . ?
N49 C50 C53 O9 -176(2) . . . . ?
C51 C50 C52 O10 -65(3) . . . . ?
C51 C50 C53 O9 60(3) . . . . ?
C52 C50 C51 O11 64(3) . . . . ?
C52 C50 C53 O9 -62(3) . . . . ?
C53 C50 C51 O11 -59(3) . . . . ?
C53 C50 C52 O10 60(3) . . . . ?
C11C C12C C13C C14C 0.0 . . . . ?
C12C C11C C15C C14C 0.0 . . . . ?
C12C C13C C14C C15C 0.0 . . . . ?
C13C C14C C15C C11C 0.0 . . . . ?
C15C C11C C12C C13C 0.0 . . . . ?
C17C C16C C20C C19C 0.0 . . . . ?
C16C C17C C18C C19C 0.0 . . . . ?
C16C C20C C19C C18C 0.0 . . . . ?
C20C C19C C18C C17C 0.0 . . . . ?
C18C C17C C16C C20C 0.0 . . . . ?
C25C C24C C23C C22C 0.0 . . . . ?
C24C C25C C21C C22C 0.0 . . . . ?
C24C C23C C22C C21C 0.0 . . . . ?
C23C C22C C21C C25C 0.0 . . . . ?
C21C C25C C24C C23C 0.0 . . . . ?

loop_
_smtbx_masks_void_nr
_smtbx_masks_void_average_x
_smtbx_masks_void_average_y
_smtbx_masks_void_average_z
_smtbx_masks_void_volume
_smtbx_masks_void_count_electrons
_smtbx_masks_void_content
1 -0.500 0.000 0.000 444.5 45.9 ?
2 0.000 0.000 0.500 36.6 7.7 ?
3 0.500 0.500 0.500 444.5 45.9 ?
4 0.000 0.500 1.000 36.6 7.7 ?
